data_2217159
loop_
_publ_author_name
'Wu, Ke-Jun'
'Cai, Li-Zhen'
'Xu, Gang'
'Zhou, Guo-Wei'
'Guo, Guo-Cong'

_publ_section_title
;<i>catena</i>-Poly[[[tetraaquasamarium(III)]-di-\m-isonicotinato-\k^4^<i>O</i>:<i>O</i>']
 chloride]
;
_journal_coeditor_code LH2488
_journal_issue 1
_journal_name_full 'Acta Crystallographica Section E'
_journal_page_first m56
_journal_page_last m56
_journal_paper_doi 10.1107/S1600536807058230
_journal_volume 64
_journal_year 2008
_chemical_formula_iupac '[Sm (C6 H4 N O2)2 (H2 O)4] Cl'
_chemical_formula_moiety 'C12 H16 N2 O8 Sm +, Cl -'
_chemical_formula_sum 'C12 H16 Cl N2 O8 Sm'
_chemical_formula_weight 502.07
_chemical_name_systematic
;catena-Poly[[[tetraaquasamarium(III)]-di-\m-isoniconitinato-\k^4^O:O']
 chloride]
;
_space_group_IT_number 60
_symmetry_cell_setting orthorhombic
_symmetry_space_group_name_Hall '-P 2n 2ab'
_symmetry_space_group_name_H-M 'P b c n'
_atom_sites_solution_hydrogens geom
_atom_sites_solution_primary direct
_atom_sites_solution_secondary difmap
_audit_creation_method SHELXL97
_cell_angle_alpha 90.00
_cell_angle_beta 90.00
_cell_angle_gamma 90.00
_cell_formula_units_Z 4
_cell_length_a 8.9713(4)
_cell_length_b 19.6698(9)
_cell_length_c 10.1459(5)
_cell_measurement_reflns_used 3359
_cell_measurement_temperature 293(2)
_cell_measurement_theta_max 25.06
_cell_measurement_theta_min 2.07
_cell_volume 1790.38(14)
_computing_cell_refinement 'SAINT (Siemens, 1994)'
_computing_data_collection 'SMART (Siemens, 1996)'
_computing_data_reduction 'SAINT (Siemens, 1994)'
_computing_molecular_graphics 'SHELXTL (Siemens, 1995)'
_computing_publication_material 'SHELXTL (Siemens, 1995)'
_computing_structure_refinement 'SHELXTL (Siemens, 1995)'
_computing_structure_solution 'SHELXTL (Siemens, 1995)'
_diffrn_ambient_temperature 293(2)
_diffrn_measured_fraction_theta_full 0.985
_diffrn_measured_fraction_theta_max 0.985
_diffrn_measurement_device_type 'Siemens SMART CCD'
_diffrn_measurement_method '\w scans'
_diffrn_radiation_monochromator graphite
_diffrn_radiation_source 'fine-focus sealed tube'
_diffrn_radiation_type MoK\a
_diffrn_radiation_wavelength 0.71073
_diffrn_reflns_av_R_equivalents 0.0312
_diffrn_reflns_av_sigmaI/netI 0.0247
_diffrn_reflns_limit_h_max 10
_diffrn_reflns_limit_h_min -10
_diffrn_reflns_limit_k_max 11
_diffrn_reflns_limit_k_min -23
_diffrn_reflns_limit_l_max 12
_diffrn_reflns_limit_l_min -10
_diffrn_reflns_number 5176
_diffrn_reflns_theta_full 25.06
_diffrn_reflns_theta_max 25.06
_diffrn_reflns_theta_min 2.07
_diffrn_standards_decay_% 0
_diffrn_standards_interval_count 0
_diffrn_standards_number 0
_exptl_absorpt_coefficient_mu 3.469
_exptl_absorpt_correction_T_max 0.500
_exptl_absorpt_correction_T_min 0.216
_exptl_absorpt_correction_type multi-scan
_exptl_absorpt_process_details '(SADABS; Sheldrick, 1996)'
_exptl_crystal_colour green
_exptl_crystal_density_diffrn 1.863
_exptl_crystal_density_method 'not measured'
_exptl_crystal_description block
_exptl_crystal_F_000 980
_exptl_crystal_size_max 0.50
_exptl_crystal_size_mid 0.20
_exptl_crystal_size_min 0.20
_refine_diff_density_max 0.786
_refine_diff_density_min -0.840
_refine_ls_extinction_coef 0.0199(3)
_refine_ls_extinction_expression Fc^*^=kFc[1+0.001xFc^2^\l^3^/sin(2\q)]^-1/4^
_refine_ls_extinction_method SHELXL
_refine_ls_goodness_of_fit_ref 0.984
_refine_ls_hydrogen_treatment mixed
_refine_ls_matrix_type full
_refine_ls_number_parameters 127
_refine_ls_number_reflns 1572
_refine_ls_number_restraints 6
_refine_ls_restrained_S_all 0.982
_refine_ls_R_factor_all 0.0328
_refine_ls_R_factor_gt 0.0259
_refine_ls_shift/su_max 0.001
_refine_ls_shift/su_mean 0.000
_refine_ls_structure_factor_coef Fsqd
_refine_ls_weighting_details 'calc w=1/[\s^2^(Fo^2^)+(0.0464P)^2^+4.3692P] where P=(Fo^2^+2Fc^2^)/3'
_refine_ls_weighting_scheme calc
_refine_ls_wR_factor_gt 0.0665
_refine_ls_wR_factor_ref 0.0721
_reflns_number_gt 1326
_reflns_number_total 1572
_reflns_threshold_expression I>2\s(I)
_cod_data_source_file lh2488.cif
_cod_data_source_block I
_cod_depositor_comments
;
The following automatic conversions were performed:

'_chemical_melting_point' value 'not measured' was changed to '?' -
the value is undefined or not given.

Automatic conversion script
Id: cif_fix_values 1646 2011-03-28 12:23:43Z adriana 

The following automatic conversions were performed:

'_chemical_melting_point' value 'not measured' was changed to '?' -
the value is undefined or not given.

Automatic conversion script
Id: cif_fix_values 1715 2011-07-08 13:25:40Z adriana 
;
_cod_database_code 2217159
_cod_database_fobs_code 2217159

loop_
_symmetry_equiv_pos_as_xyz
'x, y, z'
'-x+1/2, -y+1/2, z+1/2'
'-x, y, -z+1/2'
'x+1/2, -y+1/2, -z'
'-x, -y, -z'
'x-1/2, y-1/2, -z-1/2'
'x, -y, z-1/2'
'-x-1/2, y-1/2, z'

loop_
_atom_site_type_symbol
_atom_site_label
_atom_site_fract_x
_atom_site_fract_y
_atom_site_fract_z
_atom_site_U_iso_or_equiv
_atom_site_adp_type
_atom_site_calc_flag
_atom_site_refinement_flags
_atom_site_occupancy
Sm Sm1 0.0000 0.488380(7) 0.2500 0.02081(5) Uani d S 1
Cl Cl1 0.5000 0.55724(6) 0.2500 0.0505(3) Uani d S 1
O O1W 0.24788(18) 0.44913(8) 0.16326(16) 0.0356(4) Uani d D 1
O O1 0.10167(18) 0.43193(8) 0.60241(16) 0.0345(4) Uani d . 1
O O2 0.0437(2) 0.39771(8) 0.39964(16) 0.0366(4) Uani d . 1
O O2W -0.19848(17) 0.54040(10) 0.11577(15) 0.0394(5) Uani d D 1
N N1 0.1463(3) 0.17887(11) 0.6303(2) 0.0474(6) Uani d . 1
C C1 0.1948(3) 0.22974(14) 0.7048(3) 0.0468(7) Uani d . 1
H H1A 0.2448 0.2191 0.7824 0.056 Uiso calc R 1
C C5 0.0741(4) 0.19498(12) 0.5206(3) 0.0472(8) Uani d . 1
H H2A 0.0387 0.1599 0.4676 0.057 Uiso calc R 1
C C4 0.0487(3) 0.26104(12) 0.4810(2) 0.0359(6) Uani d . 1
H H3A -0.0040 0.2701 0.4040 0.043 Uiso calc R 1
C C2 0.1755(3) 0.29747(13) 0.6739(2) 0.0368(7) Uani d . 1
H H4A 0.2106 0.3314 0.7297 0.044 Uiso calc R 1
C C3 0.1028(2) 0.31367(11) 0.5579(2) 0.0260(5) Uani d . 1
C C6 0.0799(3) 0.38691(10) 0.5173(2) 0.0266(5) Uani d . 1
H H2WA -0.2831(6) 0.5451(13) 0.1446(8) 0.039(7) Uiso d D 1
H H1WA 0.2846(14) 0.4110(2) 0.159(2) 0.053(8) Uiso d D 1
H H1WB 0.3149(9) 0.4764(3) 0.178(3) 0.077(11) Uiso d D 1
H H2WB -0.2009(14) 0.5434(16) 0.0355(5) 0.066(9) Uiso d D 1

loop_
_atom_site_aniso_label
_atom_site_aniso_U_11
_atom_site_aniso_U_22
_atom_site_aniso_U_33
_atom_site_aniso_U_12
_atom_site_aniso_U_13
_atom_site_aniso_U_23
Sm1 0.02907(9) 0.01576(9) 0.01760(9) 0.000 0.00088(6) 0.000
Cl1 0.0344(5) 0.0528(6) 0.0644(6) 0.000 0.0134(4) 0.000
O1W 0.0404(8) 0.0241(7) 0.0422(8) 0.0090(7) 0.0000(8) -0.0053(7)
O1 0.0422(8) 0.0235(7) 0.0379(8) 0.0010(7) 0.0021(8) -0.0083(7)
O2 0.0557(9) 0.0238(7) 0.0304(8) -0.0003(8) -0.0067(8) 0.0085(7)
O2W 0.0336(8) 0.0587(11) 0.0260(8) 0.0099(8) 0.0036(7) 0.0054(8)
N1 0.0580(13) 0.0274(10) 0.0568(13) 0.0088(10) -0.0028(12) 0.0109(10)
C1 0.0543(15) 0.0429(15) 0.0431(13) 0.0059(13) -0.0134(14) 0.0158(12)
C5 0.0631(18) 0.0236(11) 0.0550(15) -0.0010(13) -0.0030(15) -0.0041(12)
C4 0.0522(13) 0.0260(11) 0.0297(12) -0.0010(11) -0.0093(12) 0.0000(10)
C2 0.0469(14) 0.0283(12) 0.0353(12) 0.0018(11) -0.0082(11) -0.0013(11)
C3 0.0312(11) 0.0226(10) 0.0242(10) 0.0035(9) 0.0014(9) 0.0010(8)
C6 0.0311(12) 0.0188(9) 0.0298(11) -0.0001(9) 0.0035(10) 0.0017(9)

loop_
_atom_type_symbol
_atom_type_description
_atom_type_scat_dispersion_real
_atom_type_scat_dispersion_imag
_atom_type_scat_source
C C 0.0033 0.0016 'International Tables Vol C Tables 4.2.6.8 and 6.1.1.4'
H H 0.0000 0.0000 'International Tables Vol C Tables 4.2.6.8 and 6.1.1.4'
N N 0.0061 0.0033 'International Tables Vol C Tables 4.2.6.8 and 6.1.1.4'
O O 0.0106 0.0060 'International Tables Vol C Tables 4.2.6.8 and 6.1.1.4'
Cl Cl 0.1484 0.1585 'International Tables Vol C Tables 4.2.6.8 and 6.1.1.4'
Sm Sm -0.1638 3.4418 'International Tables Vol C Tables 4.2.6.8 and 6.1.1.4'

loop_
_geom_angle_atom_site_label_1
_geom_angle_atom_site_label_2
_geom_angle_atom_site_label_3
_geom_angle_site_symmetry_1
_geom_angle_site_symmetry_3
_geom_angle
O1 Sm1 O1 5_566 7_565 96.41(8)
O1 Sm1 O2 5_566 . 99.06(6)
O1 Sm1 O2 7_565 . 147.52(6)
O1 Sm1 O2 5_566 3 147.52(6)
O1 Sm1 O2 7_565 3 99.06(6)
O2 Sm1 O2 . 3 82.65(8)
O1 Sm1 O2W 5_566 3 69.61(6)
O1 Sm1 O2W 7_565 3 78.16(6)
O2 Sm1 O2W . 3 80.75(6)
O2 Sm1 O2W 3 3 141.67(6)
O1 Sm1 O2W 5_566 . 78.16(6)
O1 Sm1 O2W 7_565 . 69.61(6)
O2 Sm1 O2W . . 141.67(6)
O2 Sm1 O2W 3 . 80.75(6)
O2W Sm1 O2W 3 . 130.93(9)
O1 Sm1 O1W 5_566 3 68.82(5)
O1 Sm1 O1W 7_565 3 140.43(5)
O2 Sm1 O1W . 3 72.03(6)
O2 Sm1 O1W 3 3 81.20(6)
O2W Sm1 O1W 3 3 124.99(5)
O2W Sm1 O1W . 3 71.44(5)
O1 Sm1 O1W 5_566 . 140.43(5)
O1 Sm1 O1W 7_565 . 68.82(5)
O2 Sm1 O1W . . 81.20(6)
O2 Sm1 O1W 3 . 72.03(6)
O2W Sm1 O1W 3 . 71.44(5)
O2W Sm1 O1W . . 124.99(5)
O1W Sm1 O1W 3 . 144.22(7)
Sm1 O1W H1WA . . 131.0(10)
Sm1 O1W H1WB . . 112.5(10)
H1WA O1W H1WB . . 108.2(10)
C6 O1 Sm1 . 5_566 148.18(15)
C6 O2 Sm1 . . 141.07(14)
Sm1 O2W H2WA . . 121.3(9)
Sm1 O2W H2WB . . 126.9(13)
H2WA O2W H2WB . . 108.9(10)
C5 N1 C1 . . 117.2(2)
N1 C1 C2 . . 123.9(3)
N1 C1 H1A . . 118.1
C2 C1 H1A . . 118.1
N1 C5 C4 . . 123.4(2)
N1 C5 H2A . . 118.3
C4 C5 H2A . . 118.3
C5 C4 C3 . . 118.9(2)
C5 C4 H3A . . 120.6
C3 C4 H3A . . 120.6
C1 C2 C3 . . 118.4(2)
C1 C2 H4A . . 120.8
C3 C2 H4A . . 120.8
C2 C3 C4 . . 118.2(2)
C2 C3 C6 . . 121.0(2)
C4 C3 C6 . . 120.8(2)
O1 C6 O2 . . 125.2(2)
O1 C6 C3 . . 117.68(19)
O2 C6 C3 . . 117.10(18)

loop_
_geom_bond_atom_site_label_1
_geom_bond_atom_site_label_2
_geom_bond_site_symmetry_2
_geom_bond_distance
Sm1 O1 5_566 2.3519(15)
Sm1 O1 7_565 2.3519(16)
Sm1 O2 . 2.3747(16)
Sm1 O2 3 2.3747(16)
Sm1 O2W 3 2.4642(16)
Sm1 O2W . 2.4642(16)
Sm1 O1W 3 2.5132(16)
Sm1 O1W . 2.5132(16)
O1W H1WA . 0.821(6)
O1W H1WB . 0.820(7)
O1 C6 . 1.252(3)
O1 Sm1 5_566 2.3519(15)
O2 C6 . 1.255(3)
O2W H2WA . 0.819(6)
O2W H2WB . 0.817(6)
N1 C5 . 1.326(4)
N1 C1 . 1.327(4)
C1 C2 . 1.379(4)
C1 H1A . 0.9300
C5 C4 . 1.379(3)
C5 H2A . 0.9300
C4 C3 . 1.384(3)
C4 H3A . 0.9300
C2 C3 . 1.383(3)
C2 H4A . 0.9300
C3 C6 . 1.512(3)

loop_
_geom_hbond_atom_site_label_D
_geom_hbond_atom_site_label_H
_geom_hbond_atom_site_label_A
_geom_hbond_site_symmetry_A
_geom_hbond_distance_DH
_geom_hbond_distance_HA
_geom_hbond_distance_DA
_geom_hbond_angle_DHA
O1W H1WA N1 2_554 0.821(6) 1.895(7) 2.711(3) 173(2)
O1W H1WB Cl1 . 0.820(7) 2.411(8) 3.2267(18) 173(2)
O2W H2WA Cl1 1_455 0.819(6) 2.233(6) 3.0465(16) 172.3(8)
O2W H2WB O1W 5_565 0.817(6) 2.065(7) 2.873(2) 169.8(12)
